data_7118544
loop_
_publ_author_name
'Lama, Prem'
'Alimi, Lukman O.'
'Das, Raj Kumar'
'Barbour, Leonard J.'

_publ_section_title
;
 Hydration-dependent anomalous thermal expansion behaviour in a
 coordination polymer.
;
_journal_issue 15
_journal_name_full 'Chemical communications (Cambridge, England)'
_journal_page_first 3231
_journal_page_last 3234
_journal_paper_doi 10.1039/c6cc00158k
_journal_volume 52
_journal_year 2016
_chemical_formula_moiety 'C22 H18 N2 O6 Zn, H2 O'
_chemical_formula_sum 'C22 H20 N2 O7 Zn'
_chemical_formula_weight 489.77
_chemical_name_systematic
; 
 ? 
;
_space_group_IT_number 33
_symmetry_cell_setting orthorhombic
_symmetry_space_group_name_Hall 'P 2c -2n'
_symmetry_space_group_name_H-M 'P n a 21'
_atom_sites_solution_hydrogens geom
_atom_sites_solution_primary direct
_atom_sites_solution_secondary difmap
_audit_creation_method SHELXL-97
_audit_update_record
;
2015-12-09 deposited with the CCDC.
2016-01-20 downloaded from the CCDC.
;
_cell_angle_alpha 90.00
_cell_angle_beta 90.00
_cell_angle_gamma 90.00
_cell_formula_units_Z 4
_cell_length_a 19.1062(9)
_cell_length_b 7.8702(4)
_cell_length_c 13.7665(7)
_cell_measurement_reflns_used 4709
_cell_measurement_temperature 260(2)
_cell_measurement_theta_max 25.92
_cell_measurement_theta_min 2.60
_cell_volume 2070.06(18)
_computing_cell_refinement 'SAINT (Bruker, 2009)'
_computing_data_reduction SAINT
_computing_molecular_graphics 'X-Seed (Barbour 2001)'
_computing_structure_refinement 'SHELXL-97 (Sheldrick, 1997)'
_computing_structure_solution 'SHELXS-97 (Sheldrick, 1990)'
_diffrn_ambient_temperature 260(2)
_diffrn_measured_fraction_theta_full 1.000
_diffrn_measured_fraction_theta_max 1.000
_diffrn_measurement_device_type 'CCD area detector'
_diffrn_measurement_method 'phi and omega scans'
_diffrn_radiation_monochromator graphite
_diffrn_radiation_source 'fine-focus sealed tube'
_diffrn_radiation_type MoK\a
_diffrn_radiation_wavelength 0.71073
_diffrn_reflns_av_R_equivalents 0.0236
_diffrn_reflns_av_sigmaI/netI 0.0439
_diffrn_reflns_limit_h_max 23
_diffrn_reflns_limit_h_min -23
_diffrn_reflns_limit_k_max 5
_diffrn_reflns_limit_k_min -9
_diffrn_reflns_limit_l_max 16
_diffrn_reflns_limit_l_min -16
_diffrn_reflns_number 10710
_diffrn_reflns_theta_full 25.97
_diffrn_reflns_theta_max 25.97
_diffrn_reflns_theta_min 2.13
_exptl_absorpt_coefficient_mu 1.235
_exptl_absorpt_correction_T_max 0.7956
_exptl_absorpt_correction_T_min 0.6070
_exptl_absorpt_correction_type multi-scan
_exptl_absorpt_process_details SADABS
_exptl_crystal_colour colorless
_exptl_crystal_density_diffrn 1.572
_exptl_crystal_density_method 'not measured'
_exptl_crystal_description block
_exptl_crystal_F_000 1008
_exptl_crystal_size_max 0.45
_exptl_crystal_size_mid 0.33
_exptl_crystal_size_min 0.19
_refine_diff_density_max 0.286
_refine_diff_density_min -0.508
_refine_diff_density_rms 0.059
_refine_ls_abs_structure_details 'Flack H D (1983), Acta Cryst. A39, 876-881'
_refine_ls_abs_structure_Flack 0.018(11)
_refine_ls_extinction_method none
_refine_ls_goodness_of_fit_ref 1.062
_refine_ls_hydrogen_treatment mixed
_refine_ls_matrix_type full
_refine_ls_number_parameters 289
_refine_ls_number_reflns 4025
_refine_ls_number_restraints 4
_refine_ls_restrained_S_all 1.067
_refine_ls_R_factor_all 0.0314
_refine_ls_R_factor_gt 0.0284
_refine_ls_shift/su_max 0.012
_refine_ls_shift/su_mean 0.000
_refine_ls_structure_factor_coef Fsqd
_refine_ls_weighting_details 'calc w=1/[\s^2^(Fo^2^)+(0.0332P)^2^+0.5360P] where P=(Fo^2^+2Fc^2^)/3'
_refine_ls_weighting_scheme calc
_refine_ls_wR_factor_gt 0.0751
_refine_ls_wR_factor_ref 0.0770
_reflns_number_gt 3731
_reflns_number_total 4025
_reflns_threshold_expression >2sigma(I)
_cod_data_source_file c6cc00158k2.cif
_cod_data_source_block LJB_1_H2O_260K
_cod_depositor_comments 'Adding full bibliography for 7118534--7118552.cif.'
_cod_original_sg_symbol_Hall P2c-2n
_cod_original_sg_symbol_H-M Pna21
_cod_database_code 7118544

loop_
_symmetry_equiv_pos_as_xyz
'x, y, z'
'-x, -y, z+1/2'
'-x+1/2, y+1/2, z+1/2'
'x+1/2, -y+1/2, z'

loop_
_atom_site_label
_atom_site_type_symbol
_atom_site_fract_x
_atom_site_fract_y
_atom_site_fract_z
_atom_site_U_iso_or_equiv
_atom_site_adp_type
_atom_site_occupancy
_atom_site_symmetry_multiplicity
_atom_site_calc_flag
_atom_site_refinement_flags
Zn1 Zn 0.386747(12) -0.04555(4) 0.18522(3) 0.01747(9) Uani 1 1 d .
O1 O 0.46751(10) 0.0611(2) 0.12316(15) 0.0244(5) Uani 1 1 d .
O2 O 0.49934(12) 0.2225(4) 0.24790(18) 0.0433(7) Uani 1 1 d .
O3 O 0.76431(13) 0.3050(4) 0.26276(18) 0.0469(7) Uani 1 1 d .
O4 O 0.80689(11) 0.4251(3) 0.13075(17) 0.0314(5) Uani 1 1 d .
O5 O 0.69894(12) 0.2482(3) -0.18796(17) 0.0421(6) Uani 1 1 d .
O6 O 0.59997(11) 0.1029(3) -0.18017(16) 0.0287(5) Uani 1 1 d .
N1 N 0.38820(12) -0.2551(3) 0.09542(19) 0.0228(5) Uani 1 1 d .
N2 N 0.33169(15) -0.7710(4) -0.5650(2) 0.0415(7) Uani 1 1 d .
H2 H 0.3172 -0.7754 -0.6241 0.050 Uiso 1 1 calc R
C1 C 0.50995(13) 0.1594(4) 0.1684(2) 0.0221(7) Uani 1 1 d .
C2 C 0.57723(14) 0.1964(4) 0.1143(2) 0.0192(6) Uani 1 1 d .
C3 C 0.63595(13) 0.2487(3) 0.16637(18) 0.0184(6) Uani 1 1 d .
H3 H 0.6335 0.2570 0.2337 0.022 Uiso 1 1 calc R
C4 C 0.69816(14) 0.2887(4) 0.1191(2) 0.0215(6) Uani 1 1 d .
C5 C 0.76091(13) 0.3441(4) 0.1766(3) 0.0241(6) Uani 1 1 d .
C6 C 0.70134(14) 0.2764(4) 0.0180(2) 0.0220(6) Uani 1 1 d .
H6 H 0.7419 0.3085 -0.0146 0.026 Uiso 1 1 calc R
C7 C 0.64403(14) 0.2163(4) -0.0342(2) 0.0205(6) Uani 1 1 d .
C8 C 0.64925(15) 0.1905(4) -0.1417(2) 0.0236(6) Uani 1 1 d .
C9 C 0.58182(14) 0.1758(4) 0.0150(2) 0.0192(6) Uani 1 1 d .
H9 H 0.5435 0.1348 -0.0195 0.023 Uiso 1 1 calc R
C10 C 0.38293(16) -0.4173(4) 0.1230(2) 0.0295(7) Uani 1 1 d .
H10 H 0.3738 -0.4409 0.1880 0.035 Uiso 1 1 calc R
C11 C 0.39046(16) -0.5516(4) 0.0594(3) 0.0320(8) Uani 1 1 d .
H11 H 0.3852 -0.6625 0.0814 0.038 Uiso 1 1 calc R
C12 C 0.40589(17) -0.5208(4) -0.0378(2) 0.0281(7) Uani 1 1 d .
C13 C 0.41192(17) -0.3525(4) -0.0660(2) 0.0309(7) Uani 1 1 d .
H13 H 0.4224 -0.3252 -0.1301 0.037 Uiso 1 1 calc R
C14 C 0.40231(17) -0.2265(4) 0.0015(2) 0.0291(7) Uani 1 1 d .
H14 H 0.4058 -0.1143 -0.0192 0.035 Uiso 1 1 calc R
C15 C 0.4173(2) -0.6636(5) -0.1090(3) 0.0405(9) Uani 1 1 d .
H15A H 0.3958 -0.7654 -0.0828 0.049 Uiso 1 1 calc R
H15B H 0.4672 -0.6847 -0.1137 0.049 Uiso 1 1 calc R
C16 C 0.38922(17) -0.6357(5) -0.2103(3) 0.0381(9) Uani 1 1 d .
H16A H 0.3389 -0.6202 -0.2072 0.046 Uiso 1 1 calc R
H16B H 0.4095 -0.5330 -0.2371 0.046 Uiso 1 1 calc R
C17 C 0.4058(3) -0.7838(6) -0.2760(3) 0.0533(12) Uani 1 1 d .
H17A H 0.4562 -0.7972 -0.2790 0.064 Uiso 1 1 calc R
H17B H 0.3867 -0.8863 -0.2472 0.064 Uiso 1 1 calc R
C18 C 0.37825(19) -0.7687(5) -0.3781(3) 0.0378(9) Uani 1 1 d .
C19 C 0.3085(2) -0.7943(6) -0.3983(3) 0.0530(11) Uani 1 1 d .
H19 H 0.2766 -0.8110 -0.3481 0.064 Uiso 1 1 calc R
C20 C 0.2861(2) -0.7950(7) -0.4937(3) 0.0580(12) Uani 1 1 d .
H20 H 0.2391 -0.8123 -0.5079 0.070 Uiso 1 1 calc R
C21 C 0.3981(2) -0.7406(6) -0.5485(3) 0.0505(11) Uani 1 1 d .
H21 H 0.4288 -0.7225 -0.6000 0.061 Uiso 1 1 calc R
C22 C 0.42211(19) -0.7358(6) -0.4532(3) 0.0493(10) Uani 1 1 d .
H22 H 0.4687 -0.7097 -0.4409 0.059 Uiso 1 1 calc R
O1W O 0.7045(2) 0.0112(5) 0.3510(3) 0.0929(13) Uani 1 1 d D
H2W1 H 0.7407 -0.0607 0.3392 0.050 Uiso 1 1 d D
H1W1 H 0.7192 0.1200 0.3403 0.050 Uiso 1 1 d D

loop_
_atom_site_aniso_label
_atom_site_aniso_U_11
_atom_site_aniso_U_22
_atom_site_aniso_U_33
_atom_site_aniso_U_23
_atom_site_aniso_U_13
_atom_site_aniso_U_12
Zn1 0.01467(14) 0.02451(16) 0.01323(15) 0.00173(17) -0.00029(17) 0.00028(11)
O1 0.0205(10) 0.0325(12) 0.0201(11) -0.0011(9) 0.0021(8) -0.0080(8)
O2 0.0347(13) 0.0714(19) 0.0238(13) -0.0192(12) 0.0110(10) -0.0195(12)
O3 0.0412(14) 0.0720(19) 0.0274(14) 0.0101(13) -0.0168(11) -0.0237(13)
O4 0.0215(11) 0.0453(14) 0.0275(13) -0.0079(10) 0.0007(9) -0.0120(9)
O5 0.0362(13) 0.0701(18) 0.0202(12) -0.0009(12) 0.0073(10) -0.0207(12)
O6 0.0255(10) 0.0436(13) 0.0170(11) -0.0096(10) 0.0012(8) -0.0070(10)
N1 0.0241(13) 0.0247(14) 0.0197(14) 0.0000(10) -0.0009(10) -0.0016(10)
N2 0.0421(17) 0.058(2) 0.0246(15) -0.0046(13) -0.0111(14) 0.0123(15)
C1 0.0179(12) 0.0294(15) 0.019(2) 0.0021(12) 0.0007(11) -0.0031(11)
C2 0.0191(14) 0.0207(14) 0.0178(14) 0.0020(11) 0.0000(11) -0.0010(11)
C3 0.0207(12) 0.0228(14) 0.0115(18) -0.0025(10) -0.0003(10) -0.0037(10)
C4 0.0215(14) 0.0252(16) 0.0178(14) -0.0014(12) -0.0020(12) -0.0015(12)
C5 0.0207(12) 0.0284(14) 0.0231(18) -0.0062(16) -0.0026(14) -0.0018(11)
C6 0.0175(13) 0.0322(17) 0.0162(14) -0.0001(12) 0.0009(11) -0.0031(12)
C7 0.0216(14) 0.0259(15) 0.0140(14) -0.0018(11) 0.0004(11) -0.0021(12)
C8 0.0260(15) 0.0328(16) 0.0119(14) -0.0018(12) -0.0017(12) 0.0004(13)
C9 0.0162(13) 0.0249(15) 0.0166(14) -0.0013(11) -0.0025(11) -0.0023(12)
C10 0.0391(18) 0.0301(17) 0.0192(17) 0.0033(13) 0.0050(12) -0.0019(13)
C11 0.047(2) 0.0262(18) 0.0233(18) 0.0028(13) 0.0001(14) 0.0000(14)
C12 0.0317(16) 0.0298(17) 0.0228(16) -0.0023(14) -0.0091(13) 0.0027(14)
C13 0.0400(18) 0.0362(19) 0.0165(15) 0.0016(13) -0.0036(13) -0.0068(15)
C14 0.0403(18) 0.0264(17) 0.0206(16) 0.0048(13) -0.0051(13) -0.0068(14)
C15 0.057(2) 0.040(2) 0.0237(19) -0.0037(16) -0.0077(16) 0.0170(18)
C16 0.050(2) 0.038(2) 0.0259(18) -0.0066(15) -0.0076(15) 0.0133(16)
C17 0.081(3) 0.050(3) 0.029(2) -0.0150(18) -0.015(2) 0.029(2)
C18 0.048(2) 0.037(2) 0.028(2) -0.0105(16) -0.0108(16) 0.0167(16)
C19 0.039(2) 0.086(3) 0.034(2) -0.006(2) 0.0044(17) 0.004(2)
C20 0.0295(19) 0.107(4) 0.037(2) 0.001(2) -0.0028(17) 0.006(2)
C21 0.043(2) 0.078(3) 0.031(2) 0.002(2) -0.0012(17) -0.007(2)
C22 0.0312(19) 0.080(3) 0.037(2) -0.006(2) -0.0063(17) -0.003(2)
O1W 0.097(3) 0.089(3) 0.093(3) 0.018(2) 0.015(2) 0.022(2)

loop_
_atom_type_symbol
_atom_type_description
_atom_type_scat_dispersion_real
_atom_type_scat_dispersion_imag
_atom_type_scat_source
C C 0.0033 0.0016 'International Tables Vol C Tables 4.2.6.8 and 6.1.1.4'
H H 0.0000 0.0000 'International Tables Vol C Tables 4.2.6.8 and 6.1.1.4'
N N 0.0061 0.0033 'International Tables Vol C Tables 4.2.6.8 and 6.1.1.4'
O O 0.0106 0.0060 'International Tables Vol C Tables 4.2.6.8 and 6.1.1.4'
Zn Zn 0.2839 1.4301 'International Tables Vol C Tables 4.2.6.8 and 6.1.1.4'

loop_
_geom_angle_atom_site_label_1
_geom_angle_atom_site_label_2
_geom_angle_atom_site_label_3
_geom_angle
_geom_angle_site_symmetry_1
_geom_angle_site_symmetry_3
O6 Zn1 O4 126.06(9) 2_655 4_455
O6 Zn1 O1 114.70(9) 2_655 .
O4 Zn1 O1 103.97(10) 4_455 .
O6 Zn1 N1 112.83(10) 2_655 .
O4 Zn1 N1 99.74(10) 4_455 .
O1 Zn1 N1 94.07(9) . .
C1 O1 Zn1 123.12(19) . .
C5 O4 Zn1 127.0(2) . 4
C8 O6 Zn1 115.32(19) . 2_654
C10 N1 C14 116.8(3) . .
C10 N1 Zn1 126.4(2) . .
C14 N1 Zn1 116.5(2) . .
C21 N2 C20 122.2(3) . .
O2 C1 O1 125.2(3) . .
O2 C1 C2 120.3(3) . .
O1 C1 C2 114.5(2) . .
C9 C2 C3 119.6(2) . .
C9 C2 C1 121.2(2) . .
C3 C2 C1 119.2(2) . .
C4 C3 C2 120.9(3) . .
C3 C4 C6 119.2(3) . .
C3 C4 C5 120.0(3) . .
C6 C4 C5 120.7(3) . .
O3 C5 O4 125.2(3) . .
O3 C5 C4 118.6(3) . .
O4 C5 C4 116.2(3) . .
C7 C6 C4 120.2(3) . .
C6 C7 C9 119.6(3) . .
C6 C7 C8 120.2(3) . .
C9 C7 C8 120.2(2) . .
O5 C8 O6 123.4(3) . .
O5 C8 C7 120.9(3) . .
O6 C8 C7 115.6(2) . .
C2 C9 C7 120.3(3) . .
N1 C10 C11 122.9(3) . .
C10 C11 C12 120.0(3) . .
C13 C12 C11 117.0(3) . .
C13 C12 C15 121.3(3) . .
C11 C12 C15 121.7(3) . .
C14 C13 C12 119.4(3) . .
N1 C14 C13 124.0(3) . .
C12 C15 C16 116.1(3) . .
C17 C16 C15 111.6(3) . .
C18 C17 C16 115.2(3) . .
C22 C18 C19 118.2(4) . .
C22 C18 C17 120.8(4) . .
C19 C18 C17 121.0(4) . .
C18 C19 C20 119.5(4) . .
N2 C20 C19 120.1(3) . .
N2 C21 C22 119.2(4) . .
C18 C22 C21 120.7(3) . .

loop_
_geom_bond_atom_site_label_1
_geom_bond_atom_site_label_2
_geom_bond_distance
_geom_bond_site_symmetry_2
Zn1 O6 1.924(2) 2_655
Zn1 O4 1.946(2) 4_455
Zn1 O1 1.953(2) .
Zn1 N1 2.061(3) .
O1 C1 1.282(3) .
O2 C1 1.219(4) .
O3 C5 1.227(4) .
O4 C5 1.256(4) .
O4 Zn1 1.946(2) 4
O5 C8 1.230(4) .
O6 C8 1.282(4) .
O6 Zn1 1.924(2) 2_654
N1 C10 1.336(4) .
N1 C14 1.340(4) .
N2 C21 1.310(5) .
N2 C20 1.326(5) .
C1 C2 1.514(4) .
C2 C9 1.379(4) .
C2 C3 1.393(4) .
C3 C4 1.391(4) .
C4 C6 1.396(4) .
C4 C5 1.502(4) .
C6 C7 1.392(4) .
C7 C9 1.405(4) .
C7 C8 1.496(4) .
C10 C11 1.380(5) .
C11 C12 1.391(5) .
C12 C13 1.385(5) .
C12 C15 1.507(5) .
C13 C14 1.372(5) .
C15 C16 1.510(5) .
C16 C17 1.510(5) .
C17 C18 1.504(5) .
C18 C22 1.357(6) .
C18 C19 1.377(5) .
C19 C20 1.381(5) .
C21 C22 1.391(5) .
